data_4323291
loop_
_publ_author_name
'Udo Brand'
'John R. Shapley'

_publ_section_title
;
 A Carbidoheptarhenate Complex of Thallium(I)
;
_journal_name_full 'Inorganic Chemistry'
_journal_page_first 253
_journal_page_last 255
_journal_paper_doi 10.1021/ic9609867
_journal_volume 36
_journal_year 1997
_chemical_formula_sum 'C70 H40 O21 P2 Re7 Tl'
_chemical_formula_weight 2786.73
_chemical_name_systematic
; 
 ? 
;
_space_group_IT_number 2
_symmetry_cell_setting triclinic
_symmetry_space_group_name_Hall '-P 1'
_symmetry_space_group_name_H-M 'P -1'
_atom_sites_solution_hydrogens geom
_atom_sites_solution_primary direct
_atom_sites_solution_secondary difmap
_audit_creation_method SHELXL
_cell_angle_alpha 81.9330(10)
_cell_angle_beta 85.6790(10)
_cell_angle_gamma 89.3430(10)
_cell_formula_units_Z 2
_cell_length_a 13.5354(5)
_cell_length_b 14.1170(5)
_cell_length_c 18.6611(6)
_cell_measurement_temperature 198(2)
_cell_volume 3520.4(2)
_computing_cell_refinement 'Siemens XSCANS'
_computing_data_collection 'Siemens XSCANS'
_computing_data_reduction 'Siemens SHELXTL'
_computing_molecular_graphics 'Siemens SHELXTL'
_computing_publication_material 'Siemens SHELXTL'
_computing_structure_refinement 'SHELXL-93 (Sheldrick, 1993)'
_computing_structure_solution 'SHELXS-86 (Sheldrick, 1990)'
_diffrn_ambient_temperature 198(2)
_diffrn_measurement_device 'Siemens P4'
_diffrn_measurement_method '\w scans'
_diffrn_radiation_monochromator graphite
_diffrn_radiation_source 'fine-focus sealed tube'
_diffrn_radiation_type MoK\a
_diffrn_radiation_wavelength 0.71073
_diffrn_reflns_av_R_equivalents 0.0616
_diffrn_reflns_av_sigmaI/netI 0.0695
_diffrn_reflns_limit_h_max 17
_diffrn_reflns_limit_h_min -18
_diffrn_reflns_limit_k_max 18
_diffrn_reflns_limit_k_min -18
_diffrn_reflns_limit_l_max 13
_diffrn_reflns_limit_l_min -24
_diffrn_reflns_number 22326
_diffrn_reflns_theta_max 28.31
_diffrn_reflns_theta_min 1.46
_exptl_absorpt_coefficient_mu 14.381
_exptl_absorpt_correction_T_max 0.2399
_exptl_absorpt_correction_T_min 0.0138
_exptl_absorpt_correction_type integration
_exptl_crystal_colour red
_exptl_crystal_density_diffrn 2.629
_exptl_crystal_density_meas ?
_exptl_crystal_description prismatic
_exptl_crystal_F_000 2528
_exptl_crystal_size_max 0.16
_exptl_crystal_size_mid 0.16
_exptl_crystal_size_min 0.32
_refine_diff_density_max 1.841
_refine_diff_density_min -3.744
_refine_diff_density_rms 0.309
_refine_ls_extinction_method none
_refine_ls_goodness_of_fit_all 1.030
_refine_ls_goodness_of_fit_obs 0.927
_refine_ls_matrix_type full
_refine_ls_number_parameters 910
_refine_ls_number_reflns 15723
_refine_ls_number_restraints 0
_refine_ls_restrained_S_all 1.031
_refine_ls_restrained_S_obs 0.927
_refine_ls_R_factor_all 0.0935
_refine_ls_R_factor_obs 0.0547
_refine_ls_shift/esd_max 0.241
_refine_ls_shift/esd_mean 0.011
_refine_ls_structure_factor_coef Fsqd
_refine_ls_weighting_details 'w=1/[\s^2^(Fo^2^)+(0.0799P)^2^+96.6097P] where P=(Fo^2^+2Fc^2^)/3'
_refine_ls_weighting_scheme calc
_refine_ls_wR_factor_all 0.1866
_refine_ls_wR_factor_obs 0.1375
_reflns_number_observed 10720
_reflns_number_total 15724
_reflns_observed_criterion >2sigma(I)
_cod_data_source_file ic9609867.cif
_cod_data_source_block u1fia
_cod_depositor_comments
;
The following automatic conversions were performed:

'_exptl_crystal_density_meas' value 'not_measured' was changed to '?'
- the value is perceived as not measured.

Automatic conversion script
Id: cif_fix_values 3008 2015-01-20 13:52:24Z robertas 

The following automatic conversions were performed:

'_refine_ls_weighting_scheme' value 'calc
w=1/[\s^2^(Fo^2^)+(0.0799P)^2^+96.6097P] where P=(Fo^2^+2Fc^2^)/3'
was changed to 'calc'. New tag '_refine_ls_weighting_details' was
created. The value of the new tag was set to
'w=1/[\s^2^(Fo^2^)+(0.0799P)^2^+96.6097P] where P=(Fo^2^+2Fc^2^)/3'.

Automatic conversion script
Id: cif_fix_values 3143 2015-03-26 13:38:13Z robertas 
;
_cod_database_code 4323291

loop_
_symmetry_equiv_pos_as_xyz
'x, y, z'
'-x, -y, -z'

loop_
_atom_site_aniso_label
_atom_site_aniso_U_11
_atom_site_aniso_U_22
_atom_site_aniso_U_33
_atom_site_aniso_U_23
_atom_site_aniso_U_13
_atom_site_aniso_U_12
Tl1 0.0355(4) 0.0517(4) 0.0352(3) -0.0033(3) 0.0070(3) 0.0070(3)
Re1 0.0227(3) 0.0288(3) 0.0229(3) -0.0044(2) -0.0040(2) 0.0061(2)
Re2 0.0249(3) 0.0269(3) 0.0239(3) -0.0027(2) -0.0014(2) 0.0001(2)
Re3 0.0322(3) 0.0411(4) 0.0230(3) -0.0129(2) -0.0078(2) 0.0113(3)
Re4 0.0213(3) 0.0282(3) 0.0206(3) -0.0053(2) -0.0020(2) 0.0015(2)
Re5 0.0251(3) 0.0255(3) 0.0407(3) -0.0112(3) -0.0064(3) 0.0019(2)
Re6 0.0233(3) 0.0280(3) 0.0256(3) -0.0088(2) -0.0079(2) 0.0046(2)
Re7 0.0228(3) 0.0372(4) 0.0460(4) -0.0085(3) 0.0014(3) -0.0020(3)
C1I 0.018(7) 0.031(8) 0.032(8) -0.010(6) -0.005(6) -0.008(6)
C11 0.031(8) 0.034(9) 0.038(8) -0.009(7) -0.010(7) 0.014(7)
O11 0.054(9) 0.046(8) 0.087(11) -0.019(7) -0.045(8) 0.005(7)
C12 0.022(8) 0.079(14) 0.029(8) 0.008(9) -0.009(6) 0.006(8)
O12 0.062(9) 0.076(11) 0.049(8) 0.022(8) 0.013(7) 0.002(8)
C13 0.031(8) 0.041(9) 0.026(7) -0.006(6) -0.004(6) 0.022(7)
O13 0.058(8) 0.045(8) 0.037(7) 0.001(5) 0.000(6) 0.026(6)
C21 0.026(8) 0.044(10) 0.046(10) -0.002(8) -0.008(7) -0.009(7)
O21 0.044(8) 0.048(8) 0.060(9) 0.008(6) -0.009(7) -0.012(6)
C22 0.037(9) 0.036(9) 0.034(8) -0.001(7) -0.003(7) 0.003(7)
O22 0.084(11) 0.034(7) 0.054(8) -0.016(6) 0.003(8) 0.011(7)
C23 0.042(10) 0.041(10) 0.036(9) -0.005(8) 0.005(8) 0.006(8)
O23 0.064(8) 0.038(7) 0.026(6) 0.008(5) 0.003(6) 0.003(6)
C31 0.049(11) 0.084(15) 0.045(11) -0.045(11) -0.022(9) 0.036(11)
O31 0.057(9) 0.122(15) 0.062(10) -0.055(10) -0.023(8) 0.010(10)
C32 0.060(12) 0.052(11) 0.022(8) -0.011(7) -0.004(8) 0.029(9)
O32 0.081(10) 0.069(10) 0.025(6) -0.007(6) 0.004(7) 0.021(8)
C33 0.030(8) 0.065(12) 0.034(8) -0.024(8) -0.018(7) 0.022(8)
O33 0.064(9) 0.081(10) 0.036(7) -0.029(7) -0.015(6) 0.038(8)
C41 0.032(8) 0.042(9) 0.022(7) -0.014(6) -0.006(6) 0.014(7)
O41 0.039(7) 0.054(8) 0.037(6) -0.014(6) -0.019(5) 0.003(6)
C42 0.031(8) 0.058(11) 0.025(8) -0.004(7) -0.008(7) 0.013(8)
O42 0.046(7) 0.067(9) 0.046(7) -0.026(7) -0.014(6) 0.038(7)
C43 0.032(8) 0.052(10) 0.023(8) -0.007(7) 0.006(6) 0.003(7)
O43 0.048(8) 0.057(8) 0.036(7) 0.008(6) -0.001(6) -0.011(6)
C51 0.051(12) 0.031(9) 0.084(15) -0.023(9) -0.024(11) 0.012(8)
O51 0.045(8) 0.068(10) 0.147(17) -0.056(11) -0.048(10) 0.001(8)
C52 0.072(14) 0.042(11) 0.038(10) -0.009(8) -0.004(9) -0.004(10)
O52 0.064(9) 0.045(8) 0.064(9) 0.003(7) 0.018(8) -0.002(7)
C53 0.038(9) 0.041(10) 0.051(11) -0.014(8) -0.003(8) 0.005(8)
O53 0.073(10) 0.028(7) 0.106(13) -0.032(8) 0.005(9) 0.007(7)
C61 0.041(9) 0.031(8) 0.039(9) -0.009(7) -0.025(8) 0.007(7)
O61 0.042(7) 0.064(9) 0.047(7) -0.016(6) -0.024(6) -0.004(6)
C62 0.046(10) 0.054(11) 0.040(9) -0.036(8) -0.016(8) 0.031(9)
O62 0.054(8) 0.060(9) 0.065(9) -0.021(7) -0.021(7) 0.028(7)
C63 0.047(10) 0.047(10) 0.036(9) -0.021(8) -0.011(8) 0.002(8)
O63 0.071(9) 0.041(7) 0.036(7) 0.019(6) -0.007(6) 0.003(7)
C71 0.029(8) 0.057(11) 0.032(9) -0.007(8) 0.007(7) -0.020(8)
O71 0.042(7) 0.069(10) 0.049(8) -0.005(7) 0.000(6) -0.006(7)
C72 0.023(8) 0.036(9) 0.064(12) 0.015(8) -0.013(8) -0.013(7)
O72 0.039(8) 0.095(13) 0.080(11) 0.029(9) -0.007(8) -0.015(8)
C73 0.038(10) 0.041(11) 0.092(16) -0.021(11) 0.023(11) -0.010(8)
O73 0.067(11) 0.070(11) 0.132(16) -0.039(11) 0.051(11) 0.004(9)
P1 0.025(2) 0.022(2) 0.027(2) -0.0050(14) 0.0009(15) -0.0015(14)
C1P 0.020(7) 0.039(9) 0.039(9) -0.010(7) 0.001(6) 0.006(6)
C2P 0.040(9) 0.044(10) 0.043(10) -0.016(8) -0.018(8) 0.002(8)
C3P 0.028(8) 0.050(11) 0.048(10) -0.003(8) -0.006(7) -0.015(8)
C4P 0.035(9) 0.033(9) 0.051(10) -0.008(7) -0.005(8) -0.017(7)
C5P 0.063(12) 0.022(8) 0.057(11) -0.010(8) -0.023(10) 0.001(8)
C6P 0.046(10) 0.029(8) 0.040(9) -0.007(7) 0.004(8) -0.004(7)
C7P 0.035(8) 0.017(7) 0.035(8) -0.005(6) -0.007(7) 0.004(6)
C8P 0.042(10) 0.050(11) 0.032(9) 0.004(7) 0.004(7) 0.010(8)
C9P 0.021(8) 0.072(14) 0.055(12) 0.011(10) -0.009(8) 0.000(8)
C10P 0.025(8) 0.043(10) 0.068(13) 0.000(9) 0.011(8) -0.005(7)
C11P 0.052(11) 0.032(9) 0.031(8) -0.003(7) 0.011(8) -0.007(8)
C12P 0.033(8) 0.040(9) 0.021(7) -0.013(6) 0.001(6) -0.009(7)
C13P 0.023(7) 0.040(9) 0.025(7) -0.010(6) -0.008(6) -0.003(6)
C14P 0.032(8) 0.034(8) 0.029(8) -0.004(6) -0.010(6) 0.000(7)
C15P 0.022(7) 0.052(10) 0.027(8) 0.000(7) 0.000(6) 0.002(7)
C16P 0.045(10) 0.035(9) 0.026(8) -0.003(6) -0.004(7) 0.018(7)
C17P 0.030(8) 0.029(8) 0.039(9) 0.001(6) 0.002(7) -0.006(6)
C18P 0.022(7) 0.025(8) 0.052(10) -0.014(7) -0.010(7) -0.005(6)
C19P 0.025(7) 0.018(7) 0.037(8) 0.003(6) -0.003(6) 0.001(5)
C20P 0.047(10) 0.028(8) 0.027(8) -0.003(6) -0.005(7) 0.002(7)
C21P 0.027(8) 0.055(11) 0.024(7) 0.008(7) 0.003(6) 0.003(7)
C22P 0.040(9) 0.049(10) 0.019(7) 0.003(6) -0.011(6) -0.010(8)
C23P 0.027(8) 0.047(10) 0.029(8) -0.008(7) 0.004(6) -0.001(7)
C24P 0.041(9) 0.026(8) 0.021(7) 0.010(6) 0.010(6) -0.006(6)
P2 0.025(2) 0.032(2) 0.033(2) -0.009(2) -0.004(2) 0.000(2)
C25P 0.029(8) 0.031(8) 0.039(9) -0.013(7) -0.001(7) 0.011(6)
C26P 0.026(8) 0.080(14) 0.028(8) -0.005(8) -0.009(7) -0.014(8)
C27P 0.024(8) 0.076(14) 0.048(11) 0.002(10) -0.009(8) -0.008(9)
C28P 0.034(9) 0.054(12) 0.049(11) -0.002(9) 0.015(8) -0.003(8)
C29P 0.044(10) 0.037(9) 0.033(8) -0.010(7) 0.006(7) 0.002(8)
C30P 0.032(8) 0.032(8) 0.041(9) -0.012(7) -0.001(7) 0.000(7)
C31P 0.031(8) 0.024(7) 0.034(8) 0.001(6) -0.014(6) 0.012(6)
C32P 0.028(8) 0.032(9) 0.053(10) -0.008(7) 0.001(7) 0.006(7)
C33P 0.040(10) 0.052(11) 0.043(10) -0.008(8) -0.005(8) -0.012(8)
C34P 0.053(11) 0.036(10) 0.049(11) 0.002(8) -0.005(9) -0.011(8)
C35P 0.063(12) 0.038(10) 0.048(11) -0.021(8) -0.004(9) -0.022(9)
C36P 0.054(11) 0.041(10) 0.043(10) -0.025(8) -0.006(8) -0.008(8)
C37P 0.025(7) 0.039(9) 0.035(8) -0.006(7) -0.004(6) 0.000(6)
C38P 0.027(9) 0.038(10) 0.086(15) -0.013(10) -0.001(9) -0.007(7)
C39P 0.066(13) 0.035(10) 0.054(12) 0.010(8) -0.017(10) -0.010(9)
C40P 0.046(10) 0.030(9) 0.045(10) 0.010(7) 0.001(8) -0.005(7)
C41P 0.039(10) 0.061(13) 0.045(10) 0.000(9) -0.004(8) 0.017(9)
C42P 0.027(8) 0.035(9) 0.044(9) -0.011(7) -0.003(7) -0.005(7)
C43P 0.038(9) 0.045(10) 0.026(8) -0.015(7) 0.007(7) -0.010(7)
C44P 0.035(9) 0.049(11) 0.066(13) -0.021(9) -0.006(9) -0.003(8)
C45P 0.048(12) 0.092(17) 0.056(13) -0.055(13) -0.017(10) 0.001(11)
C46P 0.030(10) 0.159(26) 0.044(12) -0.071(15) 0.013(9) -0.024(13)
C47P 0.028(9) 0.095(17) 0.065(13) -0.031(12) -0.004(9) -0.027(10)
C48P 0.050(10) 0.042(10) 0.032(8) -0.016(7) -0.003(8) -0.013(8)

loop_
_atom_site_label
_atom_site_type_symbol
_atom_site_fract_x
_atom_site_fract_y
_atom_site_fract_z
_atom_site_U_iso_or_equiv
_atom_site_thermal_displace_type
_atom_site_occupancy
_atom_site_calc_flag
_atom_site_refinement_flags
_atom_site_disorder_group
Tl1 Tl -0.04165(5) 0.17699(5) 0.38639(4) 0.0416(2) Uani 1 d . .
Re1 Re 0.08701(4) 0.29707(4) 0.24777(3) 0.02464(14) Uani 1 d . .
Re2 Re 0.13786(4) 0.08704(4) 0.29700(3) 0.02534(14) Uani 1 d . .
Re3 Re 0.18642(5) 0.24122(5) 0.38907(3) 0.0311(2) Uani 1 d . .
Re4 Re 0.25291(4) 0.19721(4) 0.17025(3) 0.02316(13) Uani 1 d . .
Re5 Re 0.29989(4) 0.34746(4) 0.25842(4) 0.02961(15) Uani 1 d . .
Re6 Re 0.34758(4) 0.14505(4) 0.30849(3) 0.02486(14) Uani 1 d . .
Re7 Re 0.46354(5) 0.24786(5) 0.18278(4) 0.0353(2) Uani 1 d . .
C1I C 0.2157(10) 0.2181(10) 0.2791(8) 0.026(3) Uani 1 d . .
C11 C -0.0282(12) 0.2583(12) 0.2069(9) 0.034(3) Uani 1 d . .
O11 O -0.0974(11) 0.2384(10) 0.1789(8) 0.060(4) Uani 1 d . .
C12 C 0.0956(12) 0.3943(15) 0.1666(9) 0.044(5) Uani 1 d . .
O12 O 0.1032(11) 0.4568(11) 0.1191(8) 0.066(4) Uani 1 d . .
C13 C 0.0072(12) 0.3798(12) 0.2989(8) 0.033(4) Uani 1 d . .
O13 O -0.0463(10) 0.4327(9) 0.3262(7) 0.048(3) Uani 1 d . .
C21 C 0.0169(12) 0.0584(13) 0.2577(10) 0.039(4) Uani 1 d . .
O21 O -0.0524(10) 0.0408(9) 0.2299(7) 0.051(3) Uani 1 d . .
C22 C 0.1929(12) -0.0192(12) 0.2545(9) 0.036(4) Uani 1 d . .
O22 O 0.2210(12) -0.0826(9) 0.2270(7) 0.057(4) Uani 1 d . .
C23 C 0.1058(13) -0.0013(13) 0.3837(9) 0.040(4) Uani 1 d . .
O23 O 0.0908(10) -0.0559(9) 0.4345(6) 0.044(3) Uani 1 d . .
C31 C 0.2944(15) 0.2842(16) 0.4361(10) 0.055(6) Uani 1 d . .
O31 O 0.3604(12) 0.3102(14) 0.4634(9) 0.075(5) Uani 1 d . .
C32 C 0.1593(15) 0.1475(14) 0.4735(9) 0.044(5) Uani 1 d . .
O32 O 0.1489(12) 0.0904(11) 0.5241(6) 0.059(4) Uani 1 d . .
C33 C 0.1065(12) 0.3359(14) 0.4308(9) 0.041(4) Uani 1 d . .
O33 O 0.0638(11) 0.3939(11) 0.4568(7) 0.058(4) Uani 1 d . .
C41 C 0.1415(12) 0.1607(12) 0.1222(8) 0.031(3) Uani 1 d . .
O41 O 0.0789(9) 0.1394(9) 0.0890(6) 0.042(3) Uani 1 d . .
C42 C 0.3233(12) 0.0960(14) 0.1289(8) 0.038(4) Uani 1 d . .
O42 O 0.3594(10) 0.0338(10) 0.1025(7) 0.051(4) Uani 1 d . .
C43 C 0.2875(12) 0.2883(13) 0.0860(8) 0.036(4) Uani 1 d . .
O43 O 0.2976(10) 0.3405(10) 0.0303(7) 0.048(3) Uani 1 d . .
C51 C 0.4224(15) 0.3823(13) 0.2929(13) 0.053(5) Uani 1 d . .
O51 O 0.4909(11) 0.4112(12) 0.3171(11) 0.081(6) Uani 1 d . .
C52 C 0.3241(17) 0.4351(14) 0.1708(10) 0.050(5) Uani 1 d . .
O52 O 0.3356(11) 0.4955(10) 0.1210(8) 0.060(4) Uani 1 d . .
C53 C 0.2393(13) 0.4524(13) 0.3007(10) 0.043(4) Uani 1 d . .
O53 O 0.2065(12) 0.5201(9) 0.3218(9) 0.067(5) Uani 1 d . .
C61 C 0.4603(13) 0.1839(11) 0.3548(9) 0.036(4) Uani 1 d . .
O61 O 0.5236(9) 0.2008(10) 0.3875(7) 0.049(3) Uani 1 d . .
C62 C 0.4221(13) 0.0506(14) 0.2626(9) 0.043(5) Uani 1 d . .
O62 O 0.4626(11) -0.0092(10) 0.2397(8) 0.058(4) Uani 1 d . .
C63 C 0.3328(14) 0.0468(13) 0.3905(9) 0.042(4) Uani 1 d . .
O63 O 0.3264(11) -0.0124(9) 0.4417(7) 0.052(3) Uani 1 d . .
C71 C 0.5078(12) 0.3480(14) 0.1063(9) 0.039(4) Uani 1 d . .
O71 O 0.5315(10) 0.4058(11) 0.0609(7) 0.054(3) Uani 1 d . .
C72 C 0.5857(12) 0.2677(12) 0.2242(11) 0.043(4) Uani 1 d . .
O72 O 0.6587(11) 0.2771(13) 0.2499(9) 0.075(5) Uani 1 d . .
C73 C 0.5340(14) 0.1598(14) 0.1292(13) 0.057(6) Uani 1 d . .
O73 O 0.5767(13) 0.1092(12) 0.0956(11) 0.090(6) Uani 1 d . .
P1 P -0.0416(3) 0.7197(3) 0.1428(2) 0.0245(7) Uani 1 d . .
C1P C -0.1043(11) 0.6113(12) 0.1343(9) 0.032(3) Uani 1 d . .
C2P C -0.1568(13) 0.5608(13) 0.1953(10) 0.041(4) Uani 1 d . .
H2P H -0.1557(13) 0.5823(13) 0.2412(10) 0.049 Uiso 1 calc R .
C3P C -0.2105(12) 0.4795(13) 0.1887(10) 0.042(4) Uani 1 d . .
H3P H -0.2481(12) 0.4473(13) 0.2298(10) 0.050 Uiso 1 calc R .
C4P C -0.2097(12) 0.4461(12) 0.1247(10) 0.039(4) Uani 1 d . .
H4P H -0.2457(12) 0.3900(12) 0.1207(10) 0.047 Uiso 1 calc R .
C5P C -0.1551(15) 0.4946(12) 0.0638(11) 0.046(5) Uani 1 d . .
H5P H -0.1552(15) 0.4710(12) 0.0185(11) 0.055 Uiso 1 calc R .
C6P C -0.1018(13) 0.5753(12) 0.0684(9) 0.039(4) Uani 1 d . .
H6P H -0.0636(13) 0.6063(12) 0.0271(9) 0.046 Uiso 1 calc R .
C7P C 0.0806(12) 0.7256(10) 0.0968(8) 0.029(3) Uani 1 d . .
C8P C 0.1631(13) 0.7047(13) 0.1355(9) 0.042(4) Uani 1 d . .
H8P H 0.1561(13) 0.6875(13) 0.1867(9) 0.051 Uiso 1 calc R .
C9P C 0.2576(13) 0.7093(15) 0.0982(11) 0.051(5) Uani 1 d . .
H9P H 0.3148(13) 0.6958(15) 0.1244(11) 0.061 Uiso 1 calc R .
C10P C 0.2673(13) 0.7328(13) 0.0251(11) 0.047(5) Uani 1 d . .
H10P H 0.3316(13) 0.7372(13) 0.0006(11) 0.056 Uiso 1 calc R .
C11P C 0.1849(13) 0.7506(12) -0.0144(9) 0.039(4) Uani 1 d . .
H11P H 0.1922(13) 0.7650(12) -0.0658(9) 0.047 Uiso 1 calc R .
C12P C 0.0915(12) 0.7472(11) 0.0220(8) 0.031(3) Uani 1 d . .
H12P H 0.0346(12) 0.7597(11) -0.0046(8) 0.037 Uiso 1 calc R .
C13P C -0.1100(11) 0.8203(11) 0.1007(8) 0.029(3) Uani 1 d . .
C14P C -0.2074(12) 0.8075(12) 0.0842(8) 0.032(3) Uani 1 d . .
H14P H -0.2367(12) 0.7458(12) 0.0928(8) 0.038 Uiso 1 calc R .
C15P C -0.2613(11) 0.8870(13) 0.0548(8) 0.035(4) Uani 1 d . .
H15P H -0.3277(11) 0.8801(13) 0.0430(8) 0.042 Uiso 1 calc R .
C16P C -0.2157(13) 0.9769(12) 0.0431(8) 0.036(4) Uani 1 d . .
H16P H -0.2515(13) 1.0310(12) 0.0226(8) 0.043 Uiso 1 calc R .
C17P C -0.1185(11) 0.9888(11) 0.0609(9) 0.033(3) Uani 1 d . .
H17P H -0.0890(11) 1.0505(11) 0.0544(9) 0.040 Uiso 1 calc R .
C18P C -0.0672(11) 0.9096(11) 0.0879(9) 0.032(3) Uani 1 d . .
H18P H -0.0002(11) 0.9163(11) 0.0981(9) 0.039 Uiso 1 calc R .
C19P C -0.0326(11) 0.7312(10) 0.2367(8) 0.027(3) Uani 1 d . .
C20P C 0.0097(13) 0.6556(11) 0.2824(8) 0.034(3) Uani 1 d . .
H20P H 0.0313(13) 0.5988(11) 0.2640(8) 0.041 Uiso 1 calc R .
C21P C 0.0191(11) 0.6656(13) 0.3548(8) 0.037(4) Uani 1 d . .
H21P H 0.0466(11) 0.6151(13) 0.3863(8) 0.044 Uiso 1 calc R .
C22P C -0.0122(12) 0.7511(12) 0.3813(8) 0.036(4) Uani 1 d . .
H22P H -0.0032(12) 0.7593(12) 0.4301(8) 0.043 Uiso 1 calc R .
C23P C -0.0557(11) 0.8222(13) 0.3360(8) 0.034(4) Uani 1 d . .
H23P H -0.0806(11) 0.8777(13) 0.3547(8) 0.041 Uiso 1 calc R .
C24P C -0.0638(12) 0.8142(11) 0.2630(8) 0.031(3) Uani 1 d . .
H24P H -0.0905(12) 0.8654(11) 0.2317(8) 0.037 Uiso 1 calc R .
P2 P 0.5558(3) -0.2542(3) 0.3231(2) 0.0295(8) Uani 1 d . .
C25P C 0.4359(12) -0.2491(11) 0.3697(9) 0.033(3) Uani 1 d . .
C26P C 0.3491(12) -0.2401(15) 0.3327(9) 0.045(5) Uani 1 d . .
H26P H 0.3536(12) -0.2380(15) 0.2815(9) 0.053 Uiso 1 calc R .
C27P C 0.2592(13) -0.2344(15) 0.3687(10) 0.050(5) Uani 1 d . .
H27P H 0.2013(13) -0.2269(15) 0.3427(10) 0.060 Uiso 1 calc R .
C28P C 0.2517(13) -0.2394(14) 0.4428(10) 0.047(5) Uani 1 d . .
H28P H 0.1880(13) -0.2377(14) 0.4678(10) 0.057 Uiso 1 calc R .
C29P C 0.3347(13) -0.2469(12) 0.4819(9) 0.038(4) Uani 1 d . .
H29P H 0.3291(13) -0.2471(12) 0.5330(9) 0.046 Uiso 1 calc R .
C30P C 0.4273(12) -0.2543(11) 0.4445(9) 0.034(4) Uani 1 d . .
H30P H 0.4850(12) -0.2630(11) 0.4708(9) 0.041 Uiso 1 calc R .
C31P C 0.6190(11) -0.1421(10) 0.3212(8) 0.030(3) Uani 1 d . .
C32P C 0.6762(12) -0.1045(12) 0.2580(10) 0.038(4) Uani 1 d . .
H32P H 0.6850(12) -0.1395(12) 0.2180(10) 0.045 Uiso 1 calc R .
C33P C 0.7202(14) -0.0143(14) 0.2547(10) 0.045(4) Uani 1 d . .
H33P H 0.7576(14) 0.0126(14) 0.2117(10) 0.054 Uiso 1 calc R .
C34P C 0.7100(14) 0.0348(13) 0.3124(10) 0.046(4) Uani 1 d . .
H34P H 0.7406(14) 0.0957(13) 0.3093(10) 0.056 Uiso 1 calc R .
C35P C 0.6554(15) -0.0025(13) 0.3761(10) 0.048(5) Uani 1 d . .
H35P H 0.6484(15) 0.0325(13) 0.4162(10) 0.058 Uiso 1 calc R .
C36P C 0.6106(14) -0.0931(13) 0.3803(10) 0.044(4) Uani 1 d . .
H36P H 0.5747(14) -0.1203(13) 0.4239(10) 0.053 Uiso 1 calc R .
C37P C 0.6239(11) -0.3486(12) 0.3710(9) 0.033(3) Uani 1 d . .
C38P C 0.5734(13) -0.4322(13) 0.4028(12) 0.050(5) Uani 1 d . .
H38P H 0.5034(13) -0.4350(13) 0.4018(12) 0.060 Uiso 1 calc R .
C39P C 0.6245(16) -0.5116(13) 0.4359(11) 0.052(5) Uani 1 d . .
H39P H 0.5905(16) -0.5691(13) 0.4553(11) 0.063 Uiso 1 calc R .
C40P C 0.7246(14) -0.5041(12) 0.4395(10) 0.042(4) Uani 1 d . .
H40P H 0.7603(14) -0.5569(12) 0.4624(10) 0.050 Uiso 1 calc R .
C41P C 0.7737(14) -0.4233(15) 0.4112(10) 0.049(5) Uani 1 d . .
H41P H 0.8431(14) -0.4198(15) 0.4153(10) 0.059 Uiso 1 calc R .
C42P C 0.7243(12) -0.3435(12) 0.3755(9) 0.035(4) Uani 1 d . .
H42P H 0.7600(12) -0.2874(12) 0.3551(9) 0.042 Uiso 1 calc R .
C43P C 0.5453(12) -0.2790(12) 0.2322(8) 0.036(4) Uani 1 d . .
C44P C 0.5718(13) -0.3693(14) 0.2150(12) 0.049(5) Uani 1 d . .
H44P H 0.5954(13) -0.4164(14) 0.2513(12) 0.058 Uiso 1 calc R .
C45P C 0.5639(15) -0.3913(18) 0.1441(12) 0.061(6) Uani 1 d . .
H45P H 0.5811(15) -0.4528(18) 0.1317(12) 0.073 Uiso 1 calc R .
C46P C 0.5299(14) -0.3192(21) 0.0931(11) 0.073(9) Uani 1 d . .
H46P H 0.5241(14) -0.3318(21) 0.0449(11) 0.087 Uiso 1 calc R .
C47P C 0.5044(14) -0.2297(18) 0.1105(12) 0.061(6) Uani 1 d . .
H47P H 0.4813(14) -0.1820(18) 0.0745(12) 0.073 Uiso 1 calc R .
C48P C 0.5124(13) -0.2094(13) 0.1796(9) 0.040(4) Uani 1 d . .
H48P H 0.4953(13) -0.1477(13) 0.1913(9) 0.048 Uiso 1 calc R .

loop_
_atom_type_symbol
_atom_type_description
_atom_type_scat_dispersion_real
_atom_type_scat_dispersion_imag
_atom_type_scat_source
C C 0.0033 0.0016 'International Tables Vol C Tables 4.2.6.8 and 6.1.1.4'
H H 0.0000 0.0000 'International Tables Vol C Tables 4.2.6.8 and 6.1.1.4'
O O 0.0106 0.0060 'International Tables Vol C Tables 4.2.6.8 and 6.1.1.4'
P P 0.1023 0.0942 'International Tables Vol C Tables 4.2.6.8 and 6.1.1.4'
Re Re -1.0185 7.2310 'International Tables Vol C Tables 4.2.6.8 and 6.1.1.4'
Tl Tl -2.8358 9.6688 'International Tables Vol C Tables 4.2.6.8 and 6.1.1.4'

loop_
_geom_angle_atom_site_label_1
_geom_angle_atom_site_label_2
_geom_angle_atom_site_label_3
_geom_angle
_geom_angle_site_symmetry_1
_geom_angle_site_symmetry_3
_geom_angle_publ_flag
Re2 Tl1 Re3 56.88(2) . . ?
Re2 Tl1 Re1 56.48(2) . . ?
Re3 Tl1 Re1 55.87(2) . . ?
C12 Re1 C13 88.7(7) . . ?
C12 Re1 C11 84.6(7) . . ?
C13 Re1 C11 89.1(7) . . ?
C12 Re1 C1I 120.2(6) . . ?
C13 Re1 C1I 129.5(6) . . ?
C11 Re1 C1I 130.5(6) . . ?
C12 Re1 Re5 83.8(5) . . ?
C13 Re1 Re5 107.9(5) . . ?
C11 Re1 Re5 159.1(5) . . ?
C1I Re1 Re5 45.4(4) . . ?
C12 Re1 Re4 87.0(6) . . ?
C13 Re1 Re4 166.5(5) . . ?
C11 Re1 Re4 103.2(5) . . ?
C1I Re1 Re4 44.4(4) . . ?
Re5 Re1 Re4 58.91(2) . . ?
C12 Re1 Re3 138.9(6) . . ?
C13 Re1 Re3 86.2(4) . . ?
C11 Re1 Re3 135.9(5) . . ?
C1I Re1 Re3 44.3(4) . . ?
Re5 Re1 Re3 59.45(2) . . ?
Re4 Re1 Re3 88.67(2) . . ?
C12 Re1 Re2 143.1(6) . . ?
C13 Re1 Re2 127.9(5) . . ?
C11 Re1 Re2 90.0(5) . . ?
C1I Re1 Re2 43.5(4) . . ?
Re5 Re1 Re2 88.86(2) . . ?
Re4 Re1 Re2 58.72(2) . . ?
Re3 Re1 Re2 60.08(2) . . ?
C12 Re1 Tl1 150.4(5) . . ?
C13 Re1 Tl1 68.9(5) . . ?
C11 Re1 Tl1 76.2(5) . . ?
C1I Re1 Tl1 89.4(4) . . ?
Re5 Re1 Tl1 120.73(3) . . ?
Re4 Re1 Tl1 119.09(2) . . ?
Re3 Re1 Tl1 61.30(2) . . ?
Re2 Re1 Tl1 60.38(2) . . ?
C23 Re2 C21 91.3(8) . . ?
C23 Re2 C22 87.3(7) . . ?
C21 Re2 C22 86.1(8) . . ?
C23 Re2 C1I 131.8(7) . . ?
C21 Re2 C1I 127.4(7) . . ?
C22 Re2 C1I 118.8(6) . . ?
C23 Re2 Re4 161.3(5) . . ?
C21 Re2 Re4 103.2(5) . . ?
C22 Re2 Re4 82.0(5) . . ?
C1I Re2 Re4 45.1(4) . . ?
C23 Re2 Re6 104.7(6) . . ?
C21 Re2 Re6 161.8(5) . . ?
C22 Re2 Re6 86.2(5) . . ?
C1I Re2 Re6 45.1(4) . . ?
Re4 Re2 Re6 59.42(2) . . ?
C23 Re2 Re3 90.2(5) . . ?
C21 Re2 Re3 130.8(6) . . ?
C22 Re2 Re3 143.1(5) . . ?
C1I Re2 Re3 44.0(4) . . ?
Re4 Re2 Re3 89.17(2) . . ?
Re6 Re2 Re3 58.91(2) . . ?
C23 Re2 Re1 134.2(5) . . ?
C21 Re2 Re1 85.6(5) . . ?
C22 Re2 Re1 137.8(5) . . ?
C1I Re2 Re1 44.0(4) . . ?
Re4 Re2 Re1 59.93(2) . . ?
Re6 Re2 Re1 89.10(2) . . ?
Re3 Re2 Re1 59.75(2) . . ?
C23 Re2 Tl1 72.5(5) . . ?
C21 Re2 Tl1 71.6(6) . . ?
C22 Re2 Tl1 149.1(5) . . ?
C1I Re2 Tl1 92.0(4) . . ?
Re4 Re2 Tl1 123.07(3) . . ?
Re6 Re2 Tl1 121.03(3) . . ?
Re3 Re2 Tl1 62.18(2) . . ?
Re1 Re2 Tl1 63.14(2) . . ?
C32 Re3 C31 87.8(9) . . ?
C32 Re3 C33 92.0(7) . . ?
C31 Re3 C33 87.3(7) . . ?
C32 Re3 C1I 128.2(6) . . ?
C31 Re3 C1I 116.9(7) . . ?
C33 Re3 C1I 130.9(6) . . ?
C32 Re3 Re6 101.3(5) . . ?
C31 Re3 Re6 82.7(5) . . ?
C33 Re3 Re6 163.0(6) . . ?
C1I Re3 Re6 45.4(4) . . ?
C32 Re3 Re5 158.7(5) . . ?
C31 Re3 Re5 81.4(7) . . ?
C33 Re3 Re5 105.6(6) . . ?
C1I Re3 Re5 45.4(4) . . ?
Re6 Re3 Re5 59.29(2) . . ?
C32 Re3 Re1 134.4(6) . . ?
C31 Re3 Re1 137.7(7) . . ?
C33 Re3 Re1 88.5(5) . . ?
C1I Re3 Re1 44.3(4) . . ?
Re6 Re3 Re1 89.65(2) . . ?
Re5 Re3 Re1 59.48(2) . . ?
C32 Re3 Re2 87.7(6) . . ?
C31 Re3 Re2 140.1(5) . . ?
C33 Re3 Re2 132.5(5) . . ?
C1I Re3 Re2 43.6(4) . . ?
Re6 Re3 Re2 59.42(2) . . ?
Re5 Re3 Re2 88.94(2) . . ?
Re1 Re3 Re2 60.18(2) . . ?
C32 Re3 Tl1 73.7(6) . . ?
C31 Re3 Tl1 152.4(6) . . ?
C33 Re3 Tl1 73.5(5) . . ?
C1I Re3 Tl1 90.6(3) . . ?
Re6 Re3 Tl1 120.30(3) . . ?
Re5 Re3 Tl1 122.30(3) . . ?
Re1 Re3 Tl1 62.83(2) . . ?
Re2 Re3 Tl1 60.94(2) . . ?
C43 Re4 C42 92.1(7) . . ?
C43 Re4 C41 88.2(7) . . ?
C42 Re4 C41 85.8(7) . . ?
C43 Re4 C1I 130.3(6) . . ?
C42 Re4 C1I 131.9(6) . . ?
C41 Re4 C1I 113.1(6) . . ?
C43 Re4 Re5 87.3(5) . . ?
C42 Re4 Re5 136.8(5) . . ?
C41 Re4 Re5 137.3(4) . . ?
C1I Re4 Re5 46.1(4) . . ?
C43 Re4 Re6 132.2(5) . . ?
C42 Re4 Re6 90.7(5) . . ?
C41 Re4 Re6 139.6(5) . . ?
C1I Re4 Re6 45.7(4) . . ?
Re5 Re4 Re6 59.90(2) . . ?
C43 Re4 Re7 74.9(5) . . ?
C42 Re4 Re7 77.9(5) . . ?
C41 Re4 Re7 155.9(4) . . ?
C1I Re4 Re7 90.9(4) . . ?
Re5 Re4 Re7 60.21(2) . . ?
Re6 Re4 Re7 59.17(2) . . ?
C43 Re4 Re2 161.9(5) . . ?
C42 Re4 Re2 101.3(5) . . ?
C41 Re4 Re2 80.7(5) . . ?
C1I Re4 Re2 45.1(4) . . ?
Re5 Re4 Re2 91.18(2) . . ?
Re6 Re4 Re2 60.46(2) . . ?
Re7 Re4 Re2 119.60(3) . . ?
C43 Re4 Re1 102.7(5) . . ?
C42 Re4 Re1 158.7(6) . . ?
C41 Re4 Re1 79.5(4) . . ?
C1I Re4 Re1 44.9(4) . . ?
Re5 Re4 Re1 60.24(2) . . ?
Re6 Re4 Re1 90.51(2) . . ?
Re7 Re4 Re1 120.45(3) . . ?
Re2 Re4 Re1 61.36(2) . . ?
C52 Re5 C53 87.1(8) . . ?
C52 Re5 C51 91.0(9) . . ?
C53 Re5 C51 87.7(8) . . ?
C52 Re5 C1I 130.3(7) . . ?
C53 Re5 C1I 114.2(7) . . ?
C51 Re5 C1I 131.7(7) . . ?
C52 Re5 Re6 136.2(6) . . ?
C53 Re5 Re6 136.6(6) . . ?
C51 Re5 Re6 88.3(6) . . ?
C1I Re5 Re6 45.8(4) . . ?
C52 Re5 Re4 89.2(6) . . ?
C53 Re5 Re4 141.0(6) . . ?
C51 Re5 Re4 131.2(6) . . ?
C1I Re5 Re4 45.5(4) . . ?
Re6 Re5 Re4 60.06(2) . . ?
C52 Re5 Re7 79.0(6) . . ?
C53 Re5 Re7 155.0(6) . . ?
C51 Re5 Re7 72.0(6) . . ?
C1I Re5 Re7 90.5(4) . . ?
Re6 Re5 Re7 59.22(2) . . ?
Re4 Re5 Re7 60.20(2) . . ?
C52 Re5 Re3 158.6(7) . . ?
C53 Re5 Re3 79.5(6) . . ?
C51 Re5 Re3 105.0(7) . . ?
C1I Re5 Re3 45.2(4) . . ?
Re6 Re5 Re3 59.96(2) . . ?
Re4 Re5 Re3 90.72(2) . . ?
Re7 Re5 Re3 119.16(3) . . ?
C52 Re5 Re1 100.7(7) . . ?
C53 Re5 Re1 81.7(6) . . ?
C51 Re5 Re1 163.8(7) . . ?
C1I Re5 Re1 45.2(4) . . ?
Re6 Re5 Re1 90.96(2) . . ?
Re4 Re5 Re1 60.86(2) . . ?
Re7 Re5 Re1 121.06(3) . . ?
Re3 Re5 Re1 61.07(2) . . ?
C63 Re6 C61 84.7(7) . . ?
C63 Re6 C62 84.8(8) . . ?
C61 Re6 C62 93.3(7) . . ?
C63 Re6 C1I 115.6(7) . . ?
C61 Re6 C1I 131.7(6) . . ?
C62 Re6 C1I 129.9(6) . . ?
C63 Re6 Re7 151.9(6) . . ?
C61 Re6 Re7 79.5(5) . . ?
C62 Re6 Re7 73.1(6) . . ?
C1I Re6 Re7 92.1(4) . . ?
C63 Re6 Re5 143.0(5) . . ?
C61 Re6 Re5 90.5(5) . . ?
C62 Re6 Re5 132.2(6) . . ?
C1I Re6 Re5 46.2(4) . . ?
Re7 Re6 Re5 60.78(2) . . ?
C63 Re6 Re4 136.8(5) . . ?
C61 Re6 Re4 138.2(5) . . ?
C62 Re6 Re4 87.5(5) . . ?
C1I Re6 Re4 45.5(4) . . ?
Re7 Re6 Re4 60.72(2) . . ?
Re5 Re6 Re4 60.04(2) . . ?
C63 Re6 Re3 83.9(5) . . ?
C61 Re6 Re3 99.6(5) . . ?
C62 Re6 Re3 161.9(6) . . ?
C1I Re6 Re3 45.6(4) . . ?
Re7 Re6 Re3 121.51(3) . . ?
Re5 Re6 Re3 60.75(2) . . ?
Re4 Re6 Re3 91.17(2) . . ?
C63 Re6 Re2 80.3(5) . . ?
C61 Re6 Re2 157.0(5) . . ?
C62 Re6 Re2 102.5(6) . . ?
C1I Re6 Re2 44.9(4) . . ?
Re7 Re6 Re2 120.80(3) . . ?
Re5 Re6 Re2 91.05(2) . . ?
Re4 Re6 Re2 60.11(2) . . ?
Re3 Re6 Re2 61.67(2) . . ?
C72 Re7 C71 85.9(7) . . ?
C72 Re7 C73 87.0(9) . . ?
C71 Re7 C73 87.6(8) . . ?
C72 Re7 Re6 101.1(5) . . ?
C71 Re7 Re6 160.8(5) . . ?
C73 Re7 Re6 110.4(6) . . ?
C72 Re7 Re4 160.9(6) . . ?
C71 Re7 Re4 110.8(5) . . ?
C73 Re7 Re4 102.5(6) . . ?
Re6 Re7 Re4 60.11(2) . . ?
C72 Re7 Re5 109.4(6) . . ?
C71 Re7 Re5 100.8(5) . . ?
C73 Re7 Re5 161.9(6) . . ?
Re6 Re7 Re5 60.00(2) . . ?
Re4 Re7 Re5 59.59(2) . . ?
Re2 C1I Re6 90.1(6) . . ?
Re2 C1I Re4 89.8(5) . . ?
Re6 C1I Re4 88.8(5) . . ?
Re2 C1I Re3 92.4(5) . . ?
Re6 C1I Re3 89.0(5) . . ?
Re4 C1I Re3 176.9(7) . . ?
Re2 C1I Re5 177.3(8) . . ?
Re6 C1I Re5 88.0(5) . . ?
Re4 C1I Re5 88.3(5) . . ?
Re3 C1I Re5 89.4(5) . . ?
Re2 C1I Re1 92.5(5) . . ?
Re6 C1I Re1 177.4(7) . . ?
Re4 C1I Re1 90.7(6) . . ?
Re3 C1I Re1 91.4(5) . . ?
Re5 C1I Re1 89.4(6) . . ?
O11 C11 Re1 176.4(15) . . ?
O12 C12 Re1 176.5(18) . . ?
O13 C13 Re1 175.0(13) . . ?
O21 C21 Re2 175.5(16) . . ?
O22 C22 Re2 176.1(16) . . ?
O23 C23 Re2 176.8(15) . . ?
O31 C31 Re3 178.9(17) . . ?
O32 C32 Re3 176.0(17) . . ?
O33 C33 Re3 176.2(16) . . ?
O41 C41 Re4 175.3(13) . . ?
O42 C42 Re4 175.4(15) . . ?
O43 C43 Re4 171.1(15) . . ?
O51 C51 Re5 172.5(17) . . ?
O52 C52 Re5 173.5(17) . . ?
O53 C53 Re5 174.8(17) . . ?
O61 C61 Re6 173.6(16) . . ?
O62 C62 Re6 175.0(19) . . ?
O63 C63 Re6 177.8(15) . . ?
O71 C71 Re7 178.2(16) . . ?
O72 C72 Re7 178.2(15) . . ?
O73 C73 Re7 178.2(21) . . ?
C1P P1 C19P 110.5(7) . . ?
C1P P1 C13P 109.2(7) . . ?
C19P P1 C13P 109.1(7) . . ?
C1P P1 C7P 111.9(7) . . ?
C19P P1 C7P 109.4(7) . . ?
C13P P1 C7P 106.6(7) . . ?
C6P C1P C2P 118.9(15) . . ?
C6P C1P P1 121.5(12) . . ?
C2P C1P P1 119.6(13) . . ?
C3P C2P C1P 120.3(16) . . ?
C4P C3P C2P 120.5(16) . . ?
C3P C4P C5P 119.6(15) . . ?
C6P C5P C4P 121.3(17) . . ?
C5P C6P C1P 119.2(16) . . ?
C12P C7P C8P 119.8(15) . . ?
C12P C7P P1 119.8(12) . . ?
C8P C7P P1 120.4(12) . . ?
C7P C8P C9P 119.3(16) . . ?
C10P C9P C8P 120.3(17) . . ?
C9P C10P C11P 120.9(15) . . ?
C10P C11P C12P 119.2(15) . . ?
C7P C12P C11P 120.6(16) . . ?
C18P C13P C14P 120.5(15) . . ?
C18P C13P P1 119.8(11) . . ?
C14P C13P P1 119.6(12) . . ?
C15P C14P C13P 119.1(15) . . ?
C14P C15P C16P 118.8(15) . . ?
C17P C16P C15P 121.5(14) . . ?
C18P C17P C16P 118.2(15) . . ?
C17P C18P C13P 121.8(14) . . ?
C24P C19P C20P 120.7(14) . . ?
C24P C19P P1 120.2(11) . . ?
C20P C19P P1 119.1(11) . . ?
C21P C20P C19P 119.0(15) . . ?
C20P C21P C22P 120.0(14) . . ?
C23P C22P C21P 119.5(14) . . ?
C22P C23P C24P 121.2(16) . . ?
C19P C24P C23P 119.4(14) . . ?
C37P P2 C25P 108.1(7) . . ?
C37P P2 C43P 108.9(8) . . ?
C25P P2 C43P 110.6(8) . . ?
C37P P2 C31P 109.8(7) . . ?
C25P P2 C31P 109.6(7) . . ?
C43P P2 C31P 110.0(8) . . ?
C30P C25P C26P 118.4(15) . . ?
C30P C25P P2 119.7(13) . . ?
C26P C25P P2 121.9(12) . . ?
C27P C26P C25P 121.2(16) . . ?
C26P C27P C28P 119.9(17) . . ?
C27P C28P C29P 121.4(16) . . ?
C30P C29P C28P 118.4(16) . . ?
C25P C30P C29P 120.7(16) . . ?
C36P C31P C32P 120.2(16) . . ?
C36P C31P P2 120.9(13) . . ?
C32P C31P P2 118.9(12) . . ?
C31P C32P C33P 118.9(16) . . ?
C34P C33P C32P 120.7(17) . . ?
C33P C34P C35P 121.0(17) . . ?
C34P C35P C36P 119.0(17) . . ?
C31P C36P C35P 120.0(17) . . ?
C42P C37P C38P 119.0(16) . . ?
C42P C37P P2 122.2(13) . . ?
C38P C37P P2 118.8(13) . . ?
C37P C38P C39P 121.1(16) . . ?
C40P C39P C38P 118.3(17) . . ?
C39P C40P C41P 121.2(17) . . ?
C40P C41P C42P 121.5(18) . . ?
C37P C42P C41P 118.8(16) . . ?
C44P C43P C48P 120.3(16) . . ?
C44P C43P P2 119.0(15) . . ?
C48P C43P P2 120.7(13) . . ?
C43P C44P C45P 120.5(20) . . ?
C46P C45P C44P 117.2(20) . . ?
C45P C46P C47P 121.9(18) . . ?
C48P C47P C46P 120.2(23) . . ?
C47P C48P C43P 119.9(18) . . ?

loop_
_geom_bond_atom_site_label_1
_geom_bond_atom_site_label_2
_geom_bond_distance
_geom_bond_site_symmetry_2
_geom_bond_publ_flag
Tl1 Re2 3.1957(9) . ?
Tl1 Re3 3.2333(10) . ?
Tl1 Re1 3.2797(9) . ?
Re1 C12 1.89(2) . ?
Re1 C13 1.890(14) . ?
Re1 C11 1.90(2) . ?
Re1 C1I 2.132(14) . ?
Re1 Re5 3.0035(8) . ?
Re1 Re4 3.0219(8) . ?
Re1 Re3 3.0515(8) . ?
Re1 Re2 3.0647(8) . ?
Re2 C23 1.92(2) . ?
Re2 C21 1.91(2) . ?
Re2 C22 1.91(2) . ?
Re2 C1I 2.112(14) . ?
Re2 Re4 2.9844(8) . ?
Re2 Re6 2.9947(8) . ?
Re2 Re3 3.0618(9) . ?
Re3 C32 1.92(2) . ?
Re3 C31 1.91(2) . ?
Re3 C33 1.92(2) . ?
Re3 C1I 2.130(14) . ?
Re3 Re6 2.9788(8) . ?
Re3 Re5 3.0024(9) . ?
Re4 C43 1.92(2) . ?
Re4 C42 1.93(2) . ?
Re4 C41 1.92(2) . ?
Re4 C1I 2.116(14) . ?
Re4 Re5 2.9628(8) . ?
Re4 Re6 2.9635(8) . ?
Re4 Re7 2.9813(8) . ?
Re5 C52 1.92(2) . ?
Re5 C53 1.92(2) . ?
Re5 C51 1.92(2) . ?
Re5 C1I 2.137(13) . ?
Re5 Re6 2.9587(8) . ?
Re5 Re7 2.9817(9) . ?
Re6 C63 1.92(2) . ?
Re6 C61 1.93(2) . ?
Re6 C62 1.921(15) . ?
Re6 C1I 2.121(14) . ?
Re6 Re7 2.9351(9) . ?
Re7 C72 1.92(2) . ?
Re7 C71 1.93(2) . ?
Re7 C73 1.91(2) . ?
C11 O11 1.16(2) . ?
C12 O12 1.16(2) . ?
C13 O13 1.17(2) . ?
C21 O21 1.15(2) . ?
C22 O22 1.14(2) . ?
C23 O23 1.14(2) . ?
C31 O31 1.15(2) . ?
C32 O32 1.15(2) . ?
C33 O33 1.14(2) . ?
C41 O41 1.15(2) . ?
C42 O42 1.15(2) . ?
C43 O43 1.19(2) . ?
C51 O51 1.16(2) . ?
C52 O52 1.17(2) . ?
C53 O53 1.16(2) . ?
C61 O61 1.14(2) . ?
C62 O62 1.12(2) . ?
C63 O63 1.18(2) . ?
C71 O71 1.12(2) . ?
C72 O72 1.15(2) . ?
C73 O73 1.14(2) . ?
P1 C1P 1.79(2) . ?
P1 C19P 1.79(2) . ?
P1 C13P 1.80(2) . ?
P1 C7P 1.80(2) . ?
C1P C6P 1.39(2) . ?
C1P C2P 1.40(2) . ?
C2P C3P 1.39(2) . ?
C3P C4P 1.34(2) . ?
C4P C5P 1.40(3) . ?
C5P C6P 1.37(2) . ?
C7P C12P 1.38(2) . ?
C7P C8P 1.38(2) . ?
C8P C9P 1.41(2) . ?
C9P C10P 1.35(3) . ?
C10P C11P 1.39(3) . ?
C11P C12P 1.39(2) . ?
C13P C18P 1.38(2) . ?
C13P C14P 1.40(2) . ?
C14P C15P 1.40(2) . ?
C15P C16P 1.40(2) . ?
C16P C17P 1.40(2) . ?
C17P C18P 1.37(2) . ?
C19P C24P 1.38(2) . ?
C19P C20P 1.41(2) . ?
C20P C21P 1.39(2) . ?
C21P C22P 1.42(2) . ?
C22P C23P 1.38(2) . ?
C23P C24P 1.39(2) . ?
P2 C37P 1.79(2) . ?
P2 C25P 1.79(2) . ?
P2 C43P 1.80(2) . ?
P2 C31P 1.80(2) . ?
C25P C30P 1.38(2) . ?
C25P C26P 1.40(2) . ?
C26P C27P 1.35(2) . ?
C27P C28P 1.37(3) . ?
C28P C29P 1.38(3) . ?
C29P C30P 1.40(2) . ?
C31P C36P 1.38(2) . ?
C31P C32P 1.40(2) . ?
C32P C33P 1.40(2) . ?
C33P C34P 1.36(3) . ?
C34P C35P 1.39(3) . ?
C35P C36P 1.41(2) . ?
C37P C42P 1.37(2) . ?
C37P C38P 1.40(2) . ?
C38P C39P 1.40(3) . ?
C39P C40P 1.37(3) . ?
C40P C41P 1.35(3) . ?
C41P C42P 1.41(2) . ?
C43P C44P 1.39(2) . ?
C43P C48P 1.38(2) . ?
C44P C45P 1.41(3) . ?
C45P C46P 1.39(4) . ?
C46P C47P 1.38(3) . ?
C47P C48P 1.37(3) . ?
